data_4330034
loop_
_publ_author_name
'Wei-Long Zhang'
'Zhang-Zhen He'
'Tian-Long Xia'
'Zhong-Zhen Luo'
'Hao Zhang'
'Chen-Sheng Lin'
'Wen-Dan Cheng'

_publ_section_title
;
 Syntheses and Magnetic Properties Study of Isostructural BiM2BP2O10 (M =
 Co, Ni) Containing a Quasi-1D Linear Chain Structure
;
_journal_name_full 'Inorganic Chemistry'
_journal_page_first 8842
_journal_page_last 8847
_journal_paper_doi 10.1021/ic300758t
_journal_volume 51
_journal_year 2012
_chemical_formula_moiety 'B Bi Ni2 O10 P2'
_chemical_formula_sum 'B Bi Ni2 O10 P2'
_chemical_formula_weight 559.11
_chemical_name_systematic
; 
 ? 
;
_space_group_IT_number 11
_symmetry_cell_setting monoclinic
_symmetry_space_group_name_Hall '-P 2yb'
_symmetry_space_group_name_H-M 'P 1 21/m 1'
_atom_sites_solution_hydrogens none
_atom_sites_solution_primary direct
_atom_sites_solution_secondary difmap
_audit_creation_method SHELXL-97
_cell_angle_alpha 90.00
_cell_angle_beta 106.948(16)
_cell_angle_gamma 90.00
_cell_formula_units_Z 2
_cell_length_a 5.0682(13)
_cell_length_b 11.282(3)
_cell_length_c 6.322(2)
_cell_measurement_reflns_used 1145
_cell_measurement_temperature 293(2)
_cell_measurement_theta_max 27.4856
_cell_measurement_theta_min 3.3428
_cell_volume 345.79(17)
_computing_structure_refinement 'SHELXL-97 (Sheldrick, 1997)'
_computing_structure_solution 'SHELXS-97 (Sheldrick, 1990)'
_diffrn_ambient_temperature 293(2)
_diffrn_detector_area_resol_mean 14.6306
_diffrn_measured_fraction_theta_full 0.994
_diffrn_measured_fraction_theta_max 0.994
_diffrn_measurement_device_type Mercury2
_diffrn_measurement_method CCD_Profile_fitting
_diffrn_radiation_monochromator graphite
_diffrn_radiation_source 'fine-focus sealed tube'
_diffrn_radiation_type MoK\a
_diffrn_radiation_wavelength 0.71073
_diffrn_reflns_av_R_equivalents 0.0371
_diffrn_reflns_av_sigmaI/netI 0.0330
_diffrn_reflns_limit_h_max 6
_diffrn_reflns_limit_h_min -6
_diffrn_reflns_limit_k_max 14
_diffrn_reflns_limit_k_min -14
_diffrn_reflns_limit_l_max 5
_diffrn_reflns_limit_l_min -8
_diffrn_reflns_number 2661
_diffrn_reflns_theta_full 27.41
_diffrn_reflns_theta_max 27.41
_diffrn_reflns_theta_min 3.37
_diffrn_standards_decay_% none
_diffrn_standards_number 821
_exptl_absorpt_coefficient_mu 31.286
_exptl_absorpt_correction_T_max 0.2814
_exptl_absorpt_correction_T_min 0.1641
_exptl_absorpt_correction_type multi-scan
_exptl_crystal_colour 'Light yellow'
_exptl_crystal_density_diffrn 5.370
_exptl_crystal_description Prism
_exptl_crystal_F_000 508
_exptl_crystal_size_max 0.10
_exptl_crystal_size_mid 0.08
_exptl_crystal_size_min 0.06
_refine_diff_density_max 2.320
_refine_diff_density_min -1.939
_refine_diff_density_rms 0.311
_refine_ls_extinction_coef 0.016(5)
_refine_ls_extinction_method shelxl
_refine_ls_goodness_of_fit_ref 1.052
_refine_ls_hydrogen_treatment none
_refine_ls_matrix_type full
_refine_ls_number_parameters 79
_refine_ls_number_reflns 821
_refine_ls_number_restraints 18
_refine_ls_restrained_S_all 1.040
_refine_ls_R_factor_all 0.0272
_refine_ls_R_factor_gt 0.0258
_refine_ls_shift/su_max 0.009
_refine_ls_shift/su_mean 0.003
_refine_ls_structure_factor_coef Fsqd
_refine_ls_weighting_details 'calc w=1/[\s^2^(Fo^2^)+(0.0367P)^2^+1.2503P] where P=(Fo^2^+2Fc^2^)/3'
_refine_ls_weighting_scheme calc
_refine_ls_wR_factor_gt 0.0611
_refine_ls_wR_factor_ref 0.0620
_reflns_number_gt 790
_reflns_number_total 821
_reflns_threshold_expression >2sigma(I)
_cod_data_source_file ic300758t_si_003_2.cif
_cod_data_source_block compd2
_cod_database_code 4330034

loop_
_symmetry_equiv_pos_as_xyz
'x, y, z'
'-x, y+1/2, -z'
'-x, -y, -z'
'x, -y-1/2, z'

loop_
_atom_site_label
_atom_site_type_symbol
_atom_site_fract_x
_atom_site_fract_y
_atom_site_fract_z
_atom_site_U_iso_or_equiv
_atom_site_adp_type
_atom_site_occupancy
_atom_site_symmetry_multiplicity
_atom_site_calc_flag
_atom_site_refinement_flags
Bi1 Bi 0.75019(6) 0.2500 1.05612(5) 0.00686(13) Uani 1 2 d S
Ni1 Ni 0.35020(16) 0.10482(7) 1.33493(13) 0.00521(19) Uani 1 1 d .
P1 P 0.2070(3) 0.06470(14) 0.7866(2) 0.0041(3) Uani 1 1 d .
O1 O -0.0335(9) 0.1447(4) 0.6551(7) 0.0080(9) Uani 1 1 d .
O2 O 0.3549(9) 0.1252(4) 1.0088(7) 0.0080(9) Uani 1 1 d .
O3 O 0.0723(9) -0.0518(4) 0.8201(7) 0.0087(9) Uani 1 1 d .
O4 O 0.4178(9) 0.0489(4) 0.6563(7) 0.0074(9) Uani 1 1 d .
O5 O 0.1293(12) 0.2500 0.3740(10) 0.0051(12) Uani 1 2 d SU
O6 O -0.3426(12) 0.2500 0.3630(10) 0.0041(12) Uani 1 2 d SU
B1 B -0.057(2) 0.2500 0.5128(16) 0.0039(17) Uani 1 2 d SU

loop_
_atom_site_aniso_label
_atom_site_aniso_U_11
_atom_site_aniso_U_22
_atom_site_aniso_U_33
_atom_site_aniso_U_23
_atom_site_aniso_U_13
_atom_site_aniso_U_12
Bi1 0.0084(2) 0.0080(2) 0.00432(18) 0.000 0.00208(13) 0.000
Ni1 0.0082(4) 0.0052(4) 0.0029(4) 0.0006(3) 0.0026(3) 0.0019(3)
P1 0.0066(7) 0.0046(8) 0.0011(7) 0.0006(6) 0.0014(6) -0.0004(6)
O1 0.007(2) 0.009(2) 0.008(2) 0.0051(18) 0.0014(17) 0.0048(17)
O2 0.014(2) 0.009(2) 0.0009(19) -0.0006(17) 0.0006(17) -0.0074(19)
O3 0.011(2) 0.007(2) 0.009(2) 0.0006(18) 0.0042(18) -0.0014(18)
O4 0.008(2) 0.010(2) 0.0049(19) 0.0018(17) 0.0037(17) 0.0013(17)
O5 0.0051(14) 0.0054(15) 0.0052(14) 0.000 0.0022(10) 0.000
O6 0.0045(14) 0.0041(15) 0.0035(14) 0.000 0.0008(10) 0.000
B1 0.0037(19) 0.004(2) 0.0038(19) 0.000 0.0006(11) 0.000

loop_
_atom_type_symbol
_atom_type_description
_atom_type_scat_dispersion_real
_atom_type_scat_dispersion_imag
_atom_type_scat_source
B B 0.0013 0.0007 'International Tables Vol C Tables 4.2.6.8 and 6.1.1.4'
Bi Bi -4.1077 10.2566 'International Tables Vol C Tables 4.2.6.8 and 6.1.1.4'
Ni Ni 0.3393 1.1124 'International Tables Vol C Tables 4.2.6.8 and 6.1.1.4'
O O 0.0106 0.0060 'International Tables Vol C Tables 4.2.6.8 and 6.1.1.4'
P P 0.1023 0.0942 'International Tables Vol C Tables 4.2.6.8 and 6.1.1.4'

loop_
_geom_angle_atom_site_label_1
_geom_angle_atom_site_label_2
_geom_angle_atom_site_label_3
_geom_angle
_geom_angle_site_symmetry_1
_geom_angle_site_symmetry_3
O6 Bi1 O5 64.0(2) 1_656 1_656
O6 Bi1 O2 73.41(16) 1_656 .
O5 Bi1 O2 123.69(15) 1_656 .
O6 Bi1 O2 73.41(16) 1_656 4_565
O5 Bi1 O2 123.69(15) 1_656 4_565
O2 Bi1 O2 72.0(2) . 4_565
O6 Bi1 O3 82.35(12) 1_656 2_657
O5 Bi1 O3 65.98(11) 1_656 2_657
O2 Bi1 O3 142.36(16) . 2_657
O2 Bi1 O3 73.70(16) 4_565 2_657
O6 Bi1 O3 82.35(12) 1_656 3_657
O5 Bi1 O3 65.98(11) 1_656 3_657
O2 Bi1 O3 73.70(16) . 3_657
O2 Bi1 O3 142.36(16) 4_565 3_657
O3 Bi1 O3 131.6(2) 2_657 3_657
O6 Bi1 B1 32.0(2) 1_656 1_656
O5 Bi1 B1 32.0(2) 1_656 1_656
O2 Bi1 B1 99.14(19) . 1_656
O2 Bi1 B1 99.14(19) 4_565 1_656
O3 Bi1 B1 71.43(12) 2_657 1_656
O3 Bi1 B1 71.43(12) 3_657 1_656
O4 Ni1 O5 93.8(2) 1_556 1_556
O4 Ni1 O4 77.81(19) 1_556 3_657
O5 Ni1 O4 171.6(2) 1_556 3_657
O4 Ni1 O2 164.75(19) 1_556 .
O5 Ni1 O2 101.3(2) 1_556 .
O4 Ni1 O2 87.08(18) 3_657 .
O4 Ni1 O3 102.72(18) 1_556 3_557
O5 Ni1 O3 76.8(2) 1_556 3_557
O4 Ni1 O3 104.93(18) 3_657 3_557
O2 Ni1 O3 82.96(17) . 3_557
O4 Ni1 O6 103.6(2) 1_556 1_656
O5 Ni1 O6 78.20(18) 1_556 1_656
O4 Ni1 O6 103.50(17) 3_657 1_656
O2 Ni1 O6 77.8(2) . 1_656
O3 Ni1 O6 144.57(18) 3_557 1_656
O4 P1 O3 112.6(3) . .
O4 P1 O2 108.0(3) . .
O3 P1 O2 111.9(3) . .
O4 P1 O1 109.9(2) . .
O3 P1 O1 105.2(3) . .
O2 P1 O1 109.1(3) . .
B1 O1 P1 135.0(5) . .
P1 O2 Ni1 135.2(3) . .
P1 O2 Bi1 122.7(2) . .
Ni1 O2 Bi1 101.06(17) . .
P1 O3 Ni1 126.9(3) . 3_557
P1 O3 Bi1 133.9(3) . 3_657
Ni1 O3 Bi1 96.59(17) 3_557 3_657
P1 O4 Ni1 123.5(3) . 1_554
P1 O4 Ni1 123.8(3) . 3_657
Ni1 O4 Ni1 102.19(19) 1_554 3_657
B1 O5 Ni1 123.0(2) . 4_564
B1 O5 Ni1 123.0(2) . 1_554
Ni1 O5 Ni1 106.9(3) 4_564 1_554
B1 O5 Bi1 90.2(5) . 1_454
Ni1 O5 Bi1 103.8(2) 4_564 1_454
Ni1 O5 Bi1 103.8(2) 1_554 1_454
B1 O6 Bi1 98.5(5) . 1_454
B1 O6 Ni1 125.5(3) . 1_454
Bi1 O6 Ni1 105.2(2) 1_454 1_454
B1 O6 Ni1 125.5(3) . 4_464
Bi1 O6 Ni1 105.2(2) 1_454 4_464
Ni1 O6 Ni1 94.5(2) 1_454 4_464
O5 B1 O1 114.5(5) . 4_565
O5 B1 O1 114.5(5) . .
O1 B1 O1 107.4(7) 4_565 .
O5 B1 O6 107.3(7) . .
O1 B1 O6 106.2(5) 4_565 .
O1 B1 O6 106.2(5) . .
O5 B1 Bi1 57.8(4) . 1_454
O1 B1 Bi1 125.3(4) 4_565 1_454
O1 B1 Bi1 125.3(4) . 1_454
O6 B1 Bi1 49.5(4) . 1_454

loop_
_geom_bond_atom_site_label_1
_geom_bond_atom_site_label_2
_geom_bond_distance
_geom_bond_site_symmetry_2
Bi1 O6 2.126(6) 1_656
Bi1 O5 2.341(6) 1_656
Bi1 O2 2.395(4) .
Bi1 O2 2.395(4) 4_565
Bi1 O3 2.452(5) 2_657
Bi1 O3 2.452(5) 3_657
Bi1 B1 2.765(10) 1_656
Ni1 O4 2.058(4) 1_556
Ni1 O5 2.039(4) 1_556
Ni1 O4 2.087(5) 3_657
Ni1 O2 2.082(4) .
Ni1 O3 2.163(5) 3_557
Ni1 O6 2.231(4) 1_656
P1 O4 1.538(5) .
P1 O3 1.524(5) .
P1 O2 1.545(4) .
P1 O1 1.549(5) .
O1 B1 1.474(7) .
O3 Ni1 2.163(5) 3_557
O3 Bi1 2.452(5) 3_657
O4 Ni1 2.058(4) 1_554
O4 Ni1 2.087(5) 3_657
O5 B1 1.464(11) .
O5 Ni1 2.039(4) 4_564
O5 Ni1 2.039(4) 1_554
O5 Bi1 2.341(6) 1_454
O6 B1 1.481(11) .
O6 Bi1 2.126(6) 1_454
O6 Ni1 2.231(4) 1_454
O6 Ni1 2.231(4) 4_464
B1 O1 1.474(7) 4_565
B1 Bi1 2.765(10) 1_454
